data_4343901
loop_
_publ_author_name
'Ruben, H.'
'Spencer, B.'
'Templeton, D.H.'

_publ_section_title
;
 Structure of Tris(urea)dioxouranium(VI) Sulfate, U O2 (O C (N H2)2)3 S O4
;
_journal_name_full 'Inorganic Chemistry'
_journal_page_first 776
_journal_page_last 777
_journal_volume 19
_journal_year 1980
_chemical_formula_sum 'C3 H12 N6 O9 S U'
_chemical_name_systematic 'U O2 (O C (N H2)2)3 S O4'
_space_group_IT_number 14
_symmetry_space_group_name_Hall '-P 2yn'
_symmetry_space_group_name_H-M 'P 1 21/n 1'
_cell_angle_alpha 90
_cell_angle_beta 91.06
_cell_angle_gamma 90
_cell_formula_units_Z 4
_cell_length_a 7.619
_cell_length_b 24.706
_cell_length_c 6.928
_cell_volume 1303.869
_citation_journal_id_ASTM INOCAJ
_cod_data_source_file Ruben_INOCAJ_1980_87.cif
_cod_data_source_block C3H12N6O9S1U1
_cod_original_sg_symbol_Hall '-P 2ybc (x-z,y,z)'
_cod_original_formula_sum 'C3 H12 N6 O9 S1 U1'
_cod_database_code 4343901

loop_
_symmetry_equiv_pos_as_xyz
x,y,z
-x+1/2,y+1/2,-z+1/2
-x,-y,-z
x-1/2,-y-1/2,z-1/2

loop_
_atom_site_label
_atom_site_type_symbol
_atom_site_fract_x
_atom_site_fract_y
_atom_site_fract_z
_atom_site_occupancy
_atom_site_U_iso_or_equiv
H2 H+1 -0.139 0.773 0.041 1 0.0
N3 N-3 0.6255 0.6288 -0.1564 1 0.0
H8 H+1 0.802 0.547 -0.167 1 0.0
H7 H+1 0.698 0.52 -0.052 1 0.0
H3 H+1 -0.102 0.724 0.468 1 0.0
H9 H+1 0.664 0.647 0.292 1 0.0
C2 C+4 0.5938 0.5807 -0.0841 1 0.0
O6 O-2 0.2192 0.6451 0.5319 1 0.0
H5 H+1 0.556 0.647 -0.149 1 0.0
O1 O-2 0.4112 0.6762 0.2023 1 0.0
N2 N-3 -0.1098 0.7425 0.3616 1 0.0
H1 H+1 -0.065 0.73 -0.084 1 0.0
N6 N-3 0.7153 0.518 0.3944 1 0.0
H10 H+1 0.861 0.609 0.261 1 0.0
U1 U+6 0.26435 0.62058 0.20427 1 0.0
C1 C+4 -0.0581 0.7206 0.1987 1 0.0
O5 O-2 0.4685 0.5696 0.4021 1 0.0
C3 C+4 0.635 0.5655 0.3817 1 0.0
S1 S+6 0.1033 0.63504 0.7003 1 0.0
O8 O-2 -0.0416 0.6738 0.694 1 0.0
N1 N-3 -0.0876 0.7458 0.0344 1 0.0
O9 O-2 0.0417 0.5798 0.7011 1 0.0
O7 O-2 0.018 0.6751 0.2015 1 0.0
H12 H+1 0.829 0.515 0.379 1 0.0
H6 H+1 0.728 0.52 -0.052 1 0.0
N4 N-3 0.7101 0.5426 -0.1081 1 0.0
O2 O-2 0.1169 0.5655 0.2081 1 0.0
H4 H+1 -0.174 0.768 0.369 1 0.0
N5 N-3 0.7308 0.6092 0.3446 1 0.0
O3 O-2 0.2148 0.6473 -0.1265 1 0.0
H11 H+1 0.661 0.488 0.436 1 0.0
O4 O-2 0.4541 0.5707 0.0078 1 0.0
